data_7115115
loop_
_publ_author_name
'Davies, Robert P.'
'Linton, David J.'
'Snaith, Ronald'
'Wheatley, Andrew E. H.'

_publ_section_title
;
 Selective oxygen capture in lithium zincate chemistry: the syntheses and
 solid-state structures of (\m-O)Zn4[N(2-C5H4N)Bz]6 and
 But(\m3-O)Li3(\m6-O)Zn3[N(2-C5H4N)Me]6 (Bz = benzyl)
;
_journal_issue 18
_journal_name_full 'Chemical Communications'
_journal_page_first 1819
_journal_paper_doi 10.1039/b005238h
_journal_year 2000
_chemical_formula_sum 'C44 H59 Li3 N12 O3 Zn3'
_chemical_formula_weight 1020.96
_chemical_name_common 'Compound X'
_chemical_name_systematic
; 
 ? 
;
_space_group_IT_number 198
_symmetry_cell_setting cubic
_symmetry_space_group_name_Hall 'P 2ac 2ab 3'
_symmetry_space_group_name_H-M 'P 21 3'
_atom_sites_solution_hydrogens geom
_atom_sites_solution_primary direct
_atom_sites_solution_secondary difmap
_audit_creation_method SHELXL-97
_cell_angle_alpha 90.00
_cell_angle_beta 90.00
_cell_angle_gamma 90.00
_cell_formula_units_Z 4
_cell_length_a 16.964(2)
_cell_length_b 16.964(2)
_cell_length_c 16.964(2)
_cell_measurement_reflns_used 23059
_cell_measurement_temperature 180(2)
_cell_measurement_theta_max 22.465
_cell_measurement_theta_min 0.998
_cell_volume 4881.9(10)
_computing_cell_refinement 'HKL Scalepack (Otwinowski & Minor 1997)'
_computing_data_reduction 'HKL Denzo and Scalepack (Otwinowski & Minor 19'
_computing_structure_refinement 'SHELXL-97 (Sheldrick, 1997)'
_computing_structure_solution 'SHELXS-97 (Sheldrick, 1990)'
_diffrn_ambient_temperature 180(2)
_diffrn_measured_fraction_theta_full 0.999
_diffrn_measured_fraction_theta_max 0.999
_diffrn_measurement_method CCD
_diffrn_radiation_monochromator graphite
_diffrn_radiation_source 'fine-focus sealed tube'
_diffrn_radiation_type MoK\a
_diffrn_radiation_wavelength 0.71069
_diffrn_reflns_av_R_equivalents 0.0453
_diffrn_reflns_av_sigmaI/netI 0.0256
_diffrn_reflns_limit_h_max 16
_diffrn_reflns_limit_h_min -18
_diffrn_reflns_limit_k_max 18
_diffrn_reflns_limit_k_min -18
_diffrn_reflns_limit_l_max 18
_diffrn_reflns_limit_l_min -18
_diffrn_reflns_number 20356
_diffrn_reflns_theta_full 22.44
_diffrn_reflns_theta_max 22.44
_diffrn_reflns_theta_min 1.70
_exptl_absorpt_coefficient_mu 1.513
_exptl_absorpt_correction_T_max 0.8276
_exptl_absorpt_correction_T_min 0.8276
_exptl_crystal_density_diffrn 1.389
_exptl_crystal_density_method 'not measured'
_exptl_crystal_F_000 2120
_exptl_crystal_size_max 0.13
_exptl_crystal_size_mid 0.13
_exptl_crystal_size_min 0.13
_refine_diff_density_max 0.913
_refine_diff_density_min -1.019
_refine_diff_density_rms 0.325
_refine_ls_abs_structure_details 'Flack H D (1983), Acta Cryst. A39, 876-881'
_refine_ls_abs_structure_Flack 0.05(4)
_refine_ls_extinction_coef 0.0092(19)
_refine_ls_extinction_expression Fc^*^=kFc[1+0.001xFc^2^\l^3^/sin(2\q)]^-1/4^
_refine_ls_extinction_method SHELXL
_refine_ls_goodness_of_fit_ref 1.190
_refine_ls_hydrogen_treatment mixed
_refine_ls_matrix_type full
_refine_ls_number_parameters 205
_refine_ls_number_reflns 2128
_refine_ls_number_restraints 4
_refine_ls_restrained_S_all 1.190
_refine_ls_R_factor_all 0.0827
_refine_ls_R_factor_gt 0.0744
_refine_ls_shift/su_max 0.000
_refine_ls_shift/su_mean 0.000
_refine_ls_structure_factor_coef Fsqd
_refine_ls_weighting_details 'calc w=1/[\s^2^(Fo^2^)+(0.1541P)^2^+4.5598P] where P=(Fo^2^+2Fc^2^)/3'
_refine_ls_weighting_scheme calc
_refine_ls_wR_factor_gt 0.2093
_refine_ls_wR_factor_ref 0.2168
_reflns_number_gt 1986
_reflns_number_total 2128
_reflns_threshold_expression >2sigma(I)
_cod_data_source_file b005238h.txt
_cod_data_source_block rs0004
_cod_depositor_comments
;
The following automatic conversions were performed:

'_symmetry_cell_setting' value 'Cubic' changed to 'cubic' according
to
/usr/data/users/saulius/automatic-downloads/retrospective/RSC/lib/dictionaries/cif_core.dic
dictionary named 'cif_core.dic' version 2.4.2 from 2011-04-26.

Automatic conversion script
Id: cif_fix_values 2281 2013-09-26 08:29:07Z andrius 
;
_cod_original_cell_volume 4882.0(10)
_cod_original_sg_symbol_H-M P213
_cod_database_code 7115115

loop_
_symmetry_equiv_pos_as_xyz
'x, y, z'
'z, x, y'
'y, z, x'
'x+1/2, -y+1/2, -z'
'z+1/2, -x+1/2, -y'
'y+1/2, -z+1/2, -x'
'-x, y+1/2, -z+1/2'
'-z, x+1/2, -y+1/2'
'-y, z+1/2, -x+1/2'
'-x+1/2, -y, z+1/2'
'-z+1/2, -x, y+1/2'
'-y+1/2, -z, x+1/2'

loop_
_atom_site_label
_atom_site_type_symbol
_atom_site_fract_x
_atom_site_fract_y
_atom_site_fract_z
_atom_site_U_iso_or_equiv
_atom_site_adp_type
_atom_site_occupancy
_atom_site_symmetry_multiplicity
_atom_site_calc_flag
_atom_site_refinement_flags
_atom_site_disorder_assembly
_atom_site_disorder_group
Zn1 Zn 0.33355(7) 0.80550(7) 0.27074(7) 0.0575(5) Uani 1 1 d . . .
O1 O 0.2822(3) 0.7178(3) 0.2178(3) 0.0341(19) Uani 1 3 d S . .
N1 N 0.3526(4) 0.7865(4) 0.3879(4) 0.0462(18) Uani 1 1 d . . .
C1 C 0.4248(6) 0.8124(6) 0.4189(5) 0.057(2) Uani 1 1 d . . .
H1A H 0.4641 0.8312 0.3838 0.068 Uiso 1 1 calc R . .
Li1 Li 0.3726(7) 0.6373(7) 0.2349(7) 0.035(2) Uani 1 1 d . . .
N2 N 0.2287(5) 0.7361(5) 0.4043(4) 0.0559(19) Uani 1 1 d . . .
C2 C 0.4398(8) 0.8116(8) 0.4951(8) 0.089(4) Uani 1 1 d . . .
H2B H 0.4879 0.8315 0.5157 0.106 Uiso 1 1 calc R . .
O2 O 0.3736(3) 0.6264(3) 0.1264(3) 0.041(2) Uani 1 3 d S . .
N3 N 0.4722(4) 0.6990(5) 0.2689(5) 0.0540(19) Uani 1 1 d . . .
C3 C 0.3812(10) 0.7798(8) 0.5450(7) 0.094(4) Uani 1 1 d . . .
H3A H 0.3914 0.7768 0.6000 0.112 Uiso 1 1 calc R . .
N4 N 0.4333(4) 0.8110(5) 0.2012(5) 0.0535(19) Uani 1 1 d . . .
C4 C 0.3141(7) 0.7545(6) 0.5187(5) 0.062(3) Uani 1 1 d . . .
H4A H 0.2759 0.7342 0.5543 0.075 Uiso 1 1 calc R . .
C5 C 0.2977(5) 0.7571(5) 0.4370(4) 0.0411(18) Uani 1 1 d . . .
C6 C 0.1682(8) 0.7085(7) 0.4586(6) 0.077(3) Uani 1 1 d . . .
H6A H 0.1162 0.7249 0.4395 0.115 Uiso 1 1 calc R . .
H6B H 0.1775 0.7313 0.5109 0.115 Uiso 1 1 calc R . .
H6C H 0.1703 0.6509 0.4620 0.115 Uiso 1 1 calc R . .
C7 C 0.5268(6) 0.6587(7) 0.3093(7) 0.070(3) Uani 1 1 d . . .
H7A H 0.5142 0.6079 0.3290 0.084 Uiso 1 1 calc R . .
C8 C 0.6005(8) 0.6891(13) 0.3228(9) 0.107(5) Uani 1 1 d . . .
H8A H 0.6374 0.6600 0.3532 0.128 Uiso 1 1 calc R . .
C9 C 0.6210(7) 0.7601(12) 0.2932(9) 0.100(5) Uani 1 1 d . . .
H9A H 0.6723 0.7803 0.3026 0.119 Uiso 1 1 calc R . .
C10 C 0.5711(7) 0.8009(9) 0.2518(8) 0.084(4) Uani 1 1 d . . .
H10A H 0.5863 0.8504 0.2305 0.101 Uiso 1 1 calc R . .
C11 C 0.4926(5) 0.7713(6) 0.2380(6) 0.055(2) Uani 1 1 d . . .
C12 C 0.4524(7) 0.8875(7) 0.1668(8) 0.077(3) Uani 1 1 d . . .
H12A H 0.5017 0.8833 0.1369 0.116 Uiso 1 1 calc R . .
H12B H 0.4587 0.9265 0.2090 0.116 Uiso 1 1 calc R . .
H12C H 0.4098 0.9039 0.1315 0.116 Uiso 1 1 calc R . .
C13 C 0.4237(5) 0.5763(5) 0.0763(5) 0.064(5) Uani 1 3 d S . .
C14 C 0.4932(9) 0.6276(11) 0.0484(15) 0.141(8) Uani 1 1 d . . .
H14A H 0.5287 0.5959 0.0156 0.212 Uiso 1 1 calc R . .
H14B H 0.5221 0.6476 0.0943 0.212 Uiso 1 1 calc R . .
H14C H 0.4731 0.6721 0.0175 0.212 Uiso 1 1 calc R . .
O3 O 0.3921(16) 1.0951(14) -0.1159(15) 0.049(6) Uiso 0.33 1 d PD A -1
C20 C 0.357(2) 1.062(3) -0.045(2) 0.090(11) Uiso 0.33 1 d PD A -1
H20A H 0.3266 1.1024 -0.0159 0.108 Uiso 0.33 1 calc PR A -1
H20B H 0.3211 1.0178 -0.0582 0.108 Uiso 0.33 1 calc PR A -1
C21 C 0.422(2) 1.034(2) 0.0027(14) 0.062(10) Uiso 0.33 1 d PD A -1
H21A H 0.4255 1.0654 0.0517 0.074 Uiso 0.33 1 calc PR A -1
H21B H 0.4130 0.9781 0.0174 0.074 Uiso 0.33 1 calc PR A -1
C22 C 0.4914(15) 1.041(4) -0.041(3) 0.073(12) Uiso 0.33 1 d PD A -1
H22A H 0.5060 0.9895 -0.0639 0.088 Uiso 0.33 1 calc PR A -1
H22B H 0.5349 1.0588 -0.0062 0.088 Uiso 0.33 1 calc PR A -1
C23 C 0.477(3) 1.098(3) -0.102(3) 0.112(15) Uiso 0.33 1 d PD A -1
H23A H 0.5064 1.0841 -0.1509 0.134 Uiso 0.33 1 calc PR A -1
H23B H 0.4935 1.1515 -0.0853 0.134 Uiso 0.33 1 calc PR A -1

loop_
_atom_site_aniso_label
_atom_site_aniso_U_11
_atom_site_aniso_U_22
_atom_site_aniso_U_33
_atom_site_aniso_U_23
_atom_site_aniso_U_13
_atom_site_aniso_U_12
Zn1 0.0577(8) 0.0566(8) 0.0584(8) -0.0010(5) -0.0025(5) -0.0004(5)
O1 0.0341(19) 0.0341(19) 0.0341(19) 0.002(2) -0.002(2) -0.002(2)
N1 0.052(4) 0.053(4) 0.034(3) -0.010(3) -0.014(3) 0.010(3)
C1 0.059(5) 0.066(6) 0.046(5) 0.000(4) -0.006(4) -0.014(5)
Li1 0.036(6) 0.037(6) 0.032(6) 0.010(5) 0.005(5) 0.001(5)
N2 0.052(4) 0.077(5) 0.039(4) -0.008(4) 0.011(3) -0.006(4)
C2 0.081(8) 0.095(8) 0.089(9) -0.020(8) -0.040(7) -0.002(7)
O2 0.041(2) 0.041(2) 0.041(2) -0.006(2) 0.006(2) 0.006(2)
N3 0.041(4) 0.069(5) 0.052(4) -0.017(4) -0.002(3) 0.006(4)
C3 0.144(13) 0.085(9) 0.051(6) 0.007(6) -0.010(8) 0.008(9)
N4 0.045(4) 0.055(4) 0.061(4) -0.005(4) 0.011(4) -0.015(4)
C4 0.081(7) 0.069(6) 0.038(5) 0.001(4) -0.014(5) -0.010(5)
C5 0.049(5) 0.041(4) 0.033(4) 0.001(3) 0.005(4) 0.001(4)
C6 0.088(8) 0.086(8) 0.056(6) -0.015(5) 0.014(6) -0.017(7)
C7 0.056(6) 0.085(7) 0.069(6) -0.024(6) -0.010(5) 0.019(5)
C8 0.059(8) 0.164(15) 0.097(10) -0.025(11) -0.037(7) 0.045(9)
C9 0.043(6) 0.148(14) 0.108(11) -0.010(10) -0.003(7) -0.004(8)
C10 0.042(5) 0.116(10) 0.094(9) -0.030(8) 0.020(6) -0.016(6)
C11 0.032(4) 0.070(6) 0.064(5) -0.031(5) 0.005(4) -0.008(4)
C12 0.072(7) 0.066(7) 0.094(8) -0.002(6) 0.020(6) -0.022(5)
C13 0.064(5) 0.064(5) 0.064(5) -0.021(4) 0.021(4) 0.021(4)
C14 0.089(10) 0.117(12) 0.22(2) -0.029(14) 0.105(13) 0.006(9)

loop_
_atom_type_symbol
_atom_type_description
_atom_type_scat_dispersion_real
_atom_type_scat_dispersion_imag
_atom_type_scat_source
C C 0.0033 0.0016 'International Tables Vol C Tables 4.2.6.8 and 6.1.1.4'
H H 0.0000 0.0000 'International Tables Vol C Tables 4.2.6.8 and 6.1.1.4'
N N 0.0061 0.0033 'International Tables Vol C Tables 4.2.6.8 and 6.1.1.4'
O O 0.0106 0.0060 'International Tables Vol C Tables 4.2.6.8 and 6.1.1.4'
Zn Zn 0.2839 1.4301 'International Tables Vol C Tables 4.2.6.8 and 6.1.1.4'
Li Li -0.0003 0.0001 'International Tables Vol C Tables 4.2.6.8 and 6.1.1.4'

loop_
_geom_angle_atom_site_label_1
_geom_angle_atom_site_label_2
_geom_angle_atom_site_label_3
_geom_angle
_geom_angle_site_symmetry_1
_geom_angle_site_symmetry_3
O1 Zn1 N1 113.6(2) . .
O1 Zn1 N2 111.7(3) . 9_655
N1 Zn1 N2 102.5(3) . 9_655
O1 Zn1 N4 97.9(3) . .
N1 Zn1 N4 115.7(3) . .
N2 Zn1 N4 116.0(3) 9_655 .
O1 Zn1 Li1 48.7(3) . 9_655
N1 Zn1 Li1 139.7(3) . 9_655
N2 Zn1 Li1 117.6(4) 9_655 9_655
N4 Zn1 Li1 50.8(3) . 9_655
O1 Zn1 Li1 43.6(3) . .
N1 Zn1 Li1 90.7(3) . .
N2 Zn1 Li1 155.2(3) 9_655 .
N4 Zn1 Li1 75.2(3) . .
Li1 Zn1 Li1 50.7(5) 9_655 .
O1 Zn1 Zn1 39.32(13) . 9_655
N1 Zn1 Zn1 131.8(2) . 9_655
N2 Zn1 Zn1 73.2(2) 9_655 9_655
N4 Zn1 Zn1 108.4(2) . 9_655
Li1 Zn1 Zn1 62.4(3) 9_655 9_655
Li1 Zn1 Zn1 82.3(2) . 9_655
O1 Zn1 Zn1 39.32(13) . 11_564
N1 Zn1 Zn1 77.2(2) . 11_564
N2 Zn1 Zn1 107.5(2) 9_655 11_564
N4 Zn1 Zn1 129.0(2) . 11_564
Li1 Zn1 Zn1 86.4(2) 9_655 11_564
Li1 Zn1 Zn1 54.7(2) . 11_564
Zn1 Zn1 Zn1 60.0 9_655 11_564
Zn1 O1 Zn1 101.4(3) . 9_655
Zn1 O1 Zn1 101.4(3) . 11_564
Zn1 O1 Zn1 101.4(3) 9_655 11_564
Zn1 O1 Li1 158.8(5) . 11_564
Zn1 O1 Li1 86.5(3) 9_655 11_564
Zn1 O1 Li1 96.2(4) 11_564 11_564
Zn1 O1 Li1 86.5(3) . 9_655
Zn1 O1 Li1 96.2(4) 9_655 9_655
Zn1 O1 Li1 158.8(5) 11_564 9_655
Li1 O1 Li1 73.0(6) 11_564 9_655
Zn1 O1 Li1 96.2(4) . .
Zn1 O1 Li1 158.8(5) 9_655 .
Zn1 O1 Li1 86.5(3) 11_564 .
Li1 O1 Li1 73.0(6) 11_564 .
Li1 O1 Li1 73.0(6) 9_655 .
C5 N1 C1 119.1(7) . .
C5 N1 Zn1 123.6(5) . .
C1 N1 Zn1 117.0(6) . .
C2 C1 N1 122.2(10) . .
O2 Li1 N3 108.7(6) . .
O2 Li1 O1 86.2(6) . .
N3 Li1 O1 108.0(6) . .
O2 Li1 N4 123.0(7) . 11_564
N3 Li1 N4 125.9(7) . 11_564
O1 Li1 N4 91.2(5) . 11_564
O2 Li1 Li1 48.1(3) . 11_564
N3 Li1 Li1 145.5(7) . 11_564
O1 Li1 Li1 53.5(3) . 11_564
N4 Li1 Li1 86.3(7) 11_564 11_564
O2 Li1 Li1 48.1(3) . 9_655
N3 Li1 Li1 85.5(7) . 9_655
O1 Li1 Li1 53.5(3) . 9_655
N4 Li1 Li1 140.7(6) 11_564 9_655
Li1 Li1 Li1 60.000(1) 11_564 9_655
O2 Li1 Zn1 117.3(6) . 11_564
N3 Li1 Zn1 120.6(6) . 11_564
O1 Li1 Zn1 44.8(3) . 11_564
N4 Li1 Zn1 47.8(3) 11_564 11_564
Li1 Li1 Zn1 69.6(4) 11_564 11_564
Li1 Li1 Zn1 98.1(3) 9_655 11_564
O2 Li1 Zn1 107.4(5) . .
N3 Li1 Zn1 69.0(4) . .
O1 Li1 Zn1 40.2(2) . .
N4 Li1 Zn1 106.2(5) 11_564 .
Li1 Li1 Zn1 92.2(2) 11_564 .
Li1 Li1 Zn1 59.7(3) 9_655 .
Zn1 Li1 Zn1 62.9(3) 11_564 .
C5 N2 C6 115.9(7) . .
C5 N2 Zn1 119.1(6) . 11_564
C6 N2 Zn1 109.6(7) . 11_564
C1 C2 C3 117.2(11) . .
C13 O2 Li1 129.6(4) . .
C13 O2 Li1 129.6(4) . 11_564
Li1 O2 Li1 83.7(7) . 11_564
C13 O2 Li1 129.6(4) . 9_655
Li1 O2 Li1 83.7(7) . 9_655
Li1 O2 Li1 83.7(7) 11_564 9_655
C7 N3 C11 118.3(9) . .
C7 N3 Li1 116.7(8) . .
C11 N3 Li1 123.3(7) . .
C4 C3 C2 122.5(11) . .
C11 N4 C12 117.3(8) . .
C11 N4 Zn1 108.7(6) . .
C12 N4 Zn1 116.8(7) . .
C11 N4 Li1 112.3(7) . 9_655
C12 N4 Li1 115.1(8) . 9_655
Zn1 N4 Li1 81.4(4) . 9_655
C3 C4 C5 120.0(11) . .
N2 C5 N1 116.4(7) . .
N2 C5 C4 124.6(8) . .
N1 C5 C4 118.9(8) . .
N3 C7 C8 121.6(14) . .
C9 C8 C7 120.5(12) . .
C10 C9 C8 120.5(12) . .
C9 C10 C11 120.2(14) . .
N4 C11 N3 115.4(7) . .
N4 C11 C10 125.7(11) . .
N3 C11 C10 118.7(10) . .
O2 C13 C14 107.0(8) . 9_655
O2 C13 C14 107.0(8) . .
C14 C13 C14 111.8(7) 9_655 .
O2 C13 C14 107.0(8) . 11_564
C14 C13 C14 111.8(7) 9_655 11_564
C14 C13 C14 111.8(7) . 11_564
C20 O3 C23 107(3) . .
C21 C20 O3 106(2) . .
C22 C21 C20 108.8(17) . .
C21 C22 C23 107.3(18) . .
C22 C23 O3 105(2) . .

loop_
_geom_bond_atom_site_label_1
_geom_bond_atom_site_label_2
_geom_bond_distance
_geom_bond_site_symmetry_2
Zn1 O1 1.944(4) .
Zn1 N1 2.039(6) .
Zn1 N2 2.050(7) 9_655
Zn1 N4 2.065(7) .
Zn1 Li1 2.755(12) 9_655
Zn1 Li1 2.992(12) .
Zn1 Zn1 3.0070(19) 9_655
Zn1 Zn1 3.0070(19) 11_564
O1 Zn1 1.944(4) 9_655
O1 Zn1 1.944(4) 11_564
O1 Li1 2.074(13) 11_564
O1 Li1 2.074(13) 9_655
O1 Li1 2.074(13) .
N1 C5 1.345(11) .
N1 C1 1.404(12) .
C1 C2 1.317(16) .
Li1 O2 1.849(14) .
Li1 N3 2.071(14) .
Li1 N4 2.160(13) 11_564
Li1 Li1 2.47(2) 11_564
Li1 Li1 2.47(2) 9_655
Li1 Zn1 2.755(12) 11_564
N2 C5 1.345(12) .
N2 C6 1.456(14) .
N2 Zn1 2.050(7) 11_564
C2 C3 1.41(2) .
O2 C13 1.474(19) .
O2 Li1 1.849(14) 11_564
O2 Li1 1.849(14) 9_655
N3 C7 1.339(13) .
N3 C11 1.377(13) .
C3 C4 1.296(19) .
N4 C11 1.363(13) .
N4 C12 1.459(14) .
N4 Li1 2.160(13) 9_655
C4 C5 1.414(13) .
C7 C8 1.37(2) .
C8 C9 1.35(2) .
C9 C10 1.30(2) .
C10 C11 1.441(14) .
C13 C14 1.541(16) 9_655
C13 C14 1.541(16) .
C13 C14 1.541(16) 11_564
O3 C20 1.46(3) .
O3 C23 1.46(3) .
C20 C21 1.44(4) .
C21 C22 1.40(5) .
C22 C23 1.45(4) .
